data_7213247
loop_
_publ_author_name
'Yadav, Veejendra K.'
'Jeyaraj, Duraiswamy A.'
'Parvez, Masood'

_publ_contact_author
;
Masood Parvez
Department of Chemistry
University of Calgary
2500 University Drive N.W.
Calgary, Alberta
Canada
T2N 1N4
;
_publ_section_title
;
 The suitability of anion-accelerated oxy-Cope rearrangement as a probe to
 study \p-facial selectivity. An experimental study with
 (6-methyl-1-oxa-4-thiaspiro[4.5]dec-6-en-7-yl)(allyl)methanols&#x200A;&#x2020;
;
_journal_issue 9
_journal_name_full 'Journal of the Chemical Society, Perkin Transactions 1'
_journal_page_first 1423
_journal_paper_doi 10.1039/a909839i
_journal_year 2000
_chemical_formula_sum 'C19 H26 O2 S'
_chemical_formula_weight 318.47
_space_group_IT_number 2
_symmetry_cell_setting triclinic
_symmetry_Int_Tables_number 2
_symmetry_space_group_name_Hall '-P 1'
_symmetry_space_group_name_H-M 'P -1'
_audit_creation_date 1999-01-20
_audit_creation_method 'by teXsan v1.7'
_cell_angle_alpha 111.965(14)
_cell_angle_beta 106.941(15)
_cell_angle_gamma 90.328(17)
_cell_formula_units_Z 4
_cell_length_a 12.2879(19)
_cell_length_b 13.883(3)
_cell_length_c 11.625(2)
_cell_measurement_reflns_used 21
_cell_measurement_temperature 170.2
_cell_measurement_theta_max 10.6
_cell_measurement_theta_min 9.0
_cell_volume 1744.6(6)
_computing_cell_refinement 'MSC/AFC Diffractometer Control'
_computing_data_collection 'MSC/AFC Diffractometer Control'
_computing_data_reduction 'teXsan (MSC, 1995)'
_computing_publication_material 'teXsan (MSC, 1995)'
_computing_structure_refinement 'teXsan (MSC, 1995)'
_computing_structure_solution
;
SIR92 (Altomare, et. al. 1993)
;
_diffrn_ambient_temperature 170.2
_diffrn_measurement_device 'Rigaku AFC6S'
_diffrn_measurement_method \w-2\q
_diffrn_orient_matrix_UB_11 -0.01862
_diffrn_orient_matrix_UB_12 0.06530
_diffrn_orient_matrix_UB_13 0.06168
_diffrn_orient_matrix_UB_21 0.02629
_diffrn_orient_matrix_UB_22 -0.02578
_diffrn_orient_matrix_UB_23 0.07196
_diffrn_orient_matrix_UB_31 0.07951
_diffrn_orient_matrix_UB_32 0.03475
_diffrn_orient_matrix_UB_33 0.02405
_diffrn_radiation_detector 'scintillation counter'
_diffrn_radiation_monochromator graphite
_diffrn_radiation_source 'X-ray tube'
_diffrn_radiation_type 'Mo K\a'
_diffrn_radiation_wavelength 0.7107
_diffrn_reflns_av_R_equivalents 0.03499
_diffrn_reflns_av_sigmaI/netI 0.110
_diffrn_reflns_limit_h_max 15
_diffrn_reflns_limit_h_min 0
_diffrn_reflns_limit_k_max 18
_diffrn_reflns_limit_k_min -18
_diffrn_reflns_limit_l_max 14
_diffrn_reflns_limit_l_min -15
_diffrn_reflns_number 8439
_diffrn_reflns_reduction_process 'Lp corrections applied'
_diffrn_reflns_theta_max 27.56
_diffrn_reflns_theta_min 2.19
_diffrn_standards_decay_% 0.20
_diffrn_standards_interval_count 200
_diffrn_standards_number 3
_exptl_absorpt_coefficient_mu 0.182
_exptl_absorpt_correction_T_max 1.000
_exptl_absorpt_correction_T_min 0.976
_exptl_absorpt_correction_type
;
\y scans (North,Phillips & Matthews, 1968)
;
_exptl_crystal_colour colorless
_exptl_crystal_density_diffrn 1.212
_exptl_crystal_density_meas ?
_exptl_crystal_description prism
_exptl_crystal_F_000 688.00
_exptl_crystal_size_max 0.48
_exptl_crystal_size_mid 0.47
_exptl_crystal_size_min 0.42
_refine_diff_density_max 0.58
_refine_diff_density_min -0.30
_refine_ls_extinction_method none
_refine_ls_goodness_of_fit_all 1.896
_refine_ls_goodness_of_fit_obs 1.896
_refine_ls_hydrogen_treatment noref
_refine_ls_matrix_type full
_refine_ls_number_constraints 0
_refine_ls_number_parameters 397
_refine_ls_number_reflns 3464
_refine_ls_number_restraints 0
_refine_ls_R_factor_all 0.0499
_refine_ls_R_factor_obs 0.0499
_refine_ls_shift/esd_max 0.0038
_refine_ls_shift/esd_mean 0.0003
_refine_ls_structure_factor_coef F
_refine_ls_weighting_details 'w = 1/[\s^2^(Fo) + 0.00008|Fo|^2^]'
_refine_ls_weighting_scheme calc
_refine_ls_wR_factor_all 0.0489
_refine_ls_wR_factor_obs 0.0489
_reflns_number_observed 3464
_reflns_number_total 8052
_reflns_observed_criterion >3.00\s(I)
_cod_data_source_file a909839isup1.cif
_cod_data_source_block Y-10
_cod_depositor_comments
;
The following automatic conversions were performed:

'_exptl_crystal_density_meas' value 'not measured' was changed to '?'
- the value is perceived as not measured.

Automatic conversion script
Id: cif_fix_values 3008 2015-01-20 13:52:24Z robertas 

The following automatic conversions were performed:

'_refine_ls_weighting_scheme' value 'w = 1/[\s^2^(Fo) +
0.00008|Fo|^2^]' was changed to 'calc'. New tag
'_refine_ls_weighting_details' was created. The value of the new tag
was set to 'w = 1/[\s^2^(Fo) + 0.00008|Fo|^2^]'.

Automatic conversion script
Id: cif_fix_values 3143 2015-03-26 13:38:13Z robertas 
;
_cod_original_cell_volume 1744.5(6)
_cod_original_sg_symbol_H-M 'P -1       '
_cod_original_formula_sum 'C19 H26 O2 S '
_cod_database_code 7213247

loop_
_symmetry_equiv_pos_as_xyz
'   +x,   +y,   +z'
'   -x,   -y,   -z'

loop_
_atom_site_aniso_label
_atom_site_aniso_U_11
_atom_site_aniso_U_22
_atom_site_aniso_U_33
_atom_site_aniso_U_12
_atom_site_aniso_U_13
_atom_site_aniso_U_23
S(1) 0.0743(10) 0.0432(7) 0.0532(8) -0.0002(7) 0.0119(7) 0.0284(6)
S(2) 0.0676(9) 0.0500(7) 0.0295(6) 0.0078(7) 0.0229(6) 0.0143(5)
O(1) 0.0363(18) 0.0373(16) 0.0319(16) -0.0128(14) 0.0086(13) 0.0068(13)
O(2) 0.0259(16) 0.0231(14) 0.0397(16) -0.0051(12) 0.0143(13) -0.0005(12)
O(3) 0.0338(17) 0.0379(16) 0.0280(15) 0.0156(14) 0.0125(13) 0.0082(13)
O(4) 0.0262(17) 0.0248(14) 0.0383(16) 0.0054(12) 0.0131(13) 0.0003(12)
C(1) 0.083(4) 0.036(3) 0.089(4) -0.010(3) 0.029(3) 0.024(3)
C(2) 0.067(4) 0.047(3) 0.047(3) -0.023(3) 0.021(3) 0.009(2)
C(3) 0.035(3) 0.032(2) 0.029(2) -0.002(2) 0.005(2) 0.0123(19)
C(4) 0.024(2) 0.030(2) 0.037(2) 0.0029(18) 0.0067(19) 0.0135(19)
C(5) 0.022(2) 0.024(2) 0.026(2) -0.0001(17) 0.0082(17) 0.0051(17)
C(6) 0.028(3) 0.033(2) 0.037(2) 0.0082(19) 0.013(2) 0.0120(19)
C(7) 0.036(3) 0.044(3) 0.040(3) 0.007(2) 0.020(2) 0.011(2)
C(8) 0.037(3) 0.042(3) 0.031(2) -0.004(2) 0.013(2) 0.009(2)
C(9) 0.048(3) 0.039(3) 0.085(4) 0.017(2) 0.037(3) 0.033(3)
C(10) 0.030(3) 0.073(4) 0.078(4) -0.005(3) -0.005(3) 0.048(3)
C(11) 0.053(4) 0.080(4) 0.106(5) -0.001(3) -0.016(4) 0.042(4)
C(12) 0.093(5) 0.116(6) 0.055(4) -0.009(4) -0.031(4) 0.036(4)
C(13) 0.025(2) 0.023(2) 0.038(2) -0.0008(17) 0.0130(19) 0.0037(18)
C(14) 0.033(3) 0.026(2) 0.032(2) -0.0046(19) 0.0139(19) 0.0078(18)
C(15) 0.065(3) 0.030(2) 0.034(2) 0.004(2) 0.019(2) 0.009(2)
C(16) 0.084(4) 0.049(3) 0.047(3) 0.008(3) 0.019(3) 0.024(3)
C(17) 0.089(4) 0.048(3) 0.034(3) -0.014(3) 0.015(3) 0.011(2)
C(18) 0.094(4) 0.040(3) 0.037(3) -0.004(3) 0.029(3) -0.003(2)
C(19) 0.064(4) 0.030(3) 0.045(3) 0.004(2) 0.023(3) 0.006(2)
C(20) 0.064(4) 0.064(3) 0.055(3) 0.013(3) 0.040(3) 0.010(3)
C(21) 0.042(3) 0.048(3) 0.046(3) 0.016(2) 0.021(2) 0.008(2)
C(22) 0.029(2) 0.027(2) 0.0220(19) 0.0055(18) 0.0102(18) 0.0083(17)
C(23) 0.027(2) 0.027(2) 0.027(2) 0.0041(18) 0.0096(18) 0.0100(17)
C(24) 0.025(2) 0.0191(19) 0.028(2) 0.0032(16) 0.0111(18) 0.0063(17)
C(25) 0.036(3) 0.030(2) 0.037(2) -0.0012(19) 0.019(2) 0.0081(19)
C(26) 0.046(3) 0.024(2) 0.048(3) -0.005(2) 0.024(2) 0.005(2)
C(27) 0.040(3) 0.025(2) 0.035(2) 0.0028(19) 0.013(2) 0.0035(18)
C(28) 0.045(3) 0.036(2) 0.039(3) -0.004(2) 0.019(2) 0.010(2)
C(29) 0.049(3) 0.034(3) 0.041(3) 0.010(2) 0.011(2) 0.014(2)
C(30) 0.085(4) 0.050(3) 0.069(4) 0.018(3) 0.017(3) 0.029(3)
C(31) 0.168(7) 0.061(4) 0.091(5) 0.034(4) 0.058(5) 0.052(4)
C(32) 0.021(2) 0.024(2) 0.034(2) -0.0013(17) 0.0116(18) 0.0075(18)
C(33) 0.036(3) 0.018(2) 0.030(2) -0.0014(18) 0.016(2) -0.0006(17)
C(34) 0.032(3) 0.036(2) 0.033(2) 0.002(2) 0.012(2) 0.0073(19)
C(35) 0.047(3) 0.048(3) 0.040(3) 0.004(2) 0.006(2) 0.013(2)
C(36) 0.073(4) 0.047(3) 0.035(3) 0.005(3) 0.014(3) 0.019(2)
C(37) 0.066(4) 0.047(3) 0.043(3) -0.007(3) 0.027(3) 0.014(2)
C(38) 0.040(3) 0.037(3) 0.038(3) -0.006(2) 0.016(2) 0.005(2)

loop_
_atom_site_label
_atom_site_fract_x
_atom_site_fract_y
_atom_site_fract_z
_atom_site_U_iso_or_equiv
_atom_site_occupancy
_atom_site_thermal_displace_type
_atom_site_calc_flag
S(1) -0.25629(12) 0.48985(9) -0.04798(12) 0.0559(4) 1.000 Uani d
S(2) 0.20912(11) 0.30172(9) 0.52748(10) 0.0477(4) 1.000 Uani d
O(1) -0.1303(2) 0.4640(2) 0.1619(3) 0.0379(8) 1.000 Uani d
O(2) -0.3978(2) 0.13670(19) 0.0958(2) 0.0327(8) 1.000 Uani d
O(3) 0.1360(2) 0.3325(2) 0.3094(2) 0.0340(8) 1.000 Uani d
O(4) 0.3791(2) 0.06435(18) 0.0723(2) 0.0328(8) 1.000 Uani d
C(1) -0.1545(5) 0.5973(4) 0.0814(5) 0.0689(19) 1.000 Uani d
C(2) -0.0680(4) 0.5459(4) 0.1526(4) 0.0564(16) 1.000 Uani d
C(3) -0.2113(3) 0.3997(3) 0.0381(4) 0.0334(12) 1.000 Uani d
C(4) -0.3099(3) 0.3540(3) 0.0697(4) 0.0309(11) 1.000 Uani d
C(5) -0.2571(3) 0.2844(3) 0.1447(3) 0.0257(11) 1.000 Uani d
C(6) -0.1949(3) 0.1995(3) 0.0707(4) 0.0322(12) 1.000 Uani d
C(7) -0.1049(4) 0.2444(3) 0.0314(4) 0.0396(13) 1.000 Uani d
C(8) -0.1536(4) 0.3144(3) -0.0398(4) 0.0376(12) 1.000 Uani d
C(9) -0.3577(4) 0.4442(3) 0.1579(5) 0.0507(16) 1.000 Uani d
C(10) -0.4073(4) 0.2844(4) -0.0590(5) 0.0597(17) 1.000 Uani d
C(11) -0.4679(5) 0.3311(5) -0.1458(7) 0.088(2) 1.000 Uani d
C(12) -0.4814(5) 0.2978(5) -0.2714(6) 0.100(2) 1.000 Uani d
C(13) -0.3429(3) 0.2387(3) 0.1924(4) 0.0303(11) 1.000 Uani d
C(14) -0.2881(3) 0.2374(3) 0.3263(4) 0.0306(12) 1.000 Uani d
C(15) -0.2289(4) 0.1570(3) 0.3447(4) 0.0436(14) 1.000 Uani d
C(16) -0.1762(5) 0.1611(4) 0.4697(5) 0.0589(17) 1.000 Uani d
C(17) -0.1840(5) 0.2436(4) 0.5767(4) 0.0598(17) 1.000 Uani d
C(18) -0.2445(5) 0.3227(4) 0.5604(5) 0.0611(17) 1.000 Uani d
C(19) -0.2963(4) 0.3193(3) 0.4359(4) 0.0478(15) 1.000 Uani d
C(20) 0.0787(4) 0.3594(4) 0.4945(5) 0.0600(17) 1.000 Uani d
C(21) 0.0884(4) 0.4052(3) 0.3986(4) 0.0471(14) 1.000 Uani d
C(22) 0.2351(3) 0.2988(3) 0.3757(3) 0.0260(11) 1.000 Uani d
C(23) 0.2446(3) 0.1865(3) 0.2827(3) 0.0265(11) 1.000 Uani d
C(24) 0.2624(3) 0.1975(3) 0.1604(3) 0.0245(10) 1.000 Uani d
C(25) 0.3660(3) 0.2770(3) 0.1962(4) 0.0346(12) 1.000 Uani d
C(26) 0.3585(4) 0.3848(3) 0.2941(4) 0.0401(13) 1.000 Uani d
C(27) 0.3407(4) 0.3767(3) 0.4139(4) 0.0355(12) 1.000 Uani d
C(28) 0.1310(4) 0.1158(3) 0.2404(4) 0.0400(13) 1.000 Uani d
C(29) 0.3448(4) 0.1430(3) 0.3576(4) 0.0426(13) 1.000 Uani d
C(30) 0.3396(5) 0.0288(4) 0.3182(5) 0.0675(19) 1.000 Uani d
C(31) 0.3298(6) -0.0238(4) 0.3864(6) 0.096(3) 1.000 Uani d
C(32) 0.2655(3) 0.0940(3) 0.0477(4) 0.0271(11) 1.000 Uani d
C(33) 0.2212(3) 0.1025(3) -0.0837(4) 0.0298(11) 1.000 Uani d
C(34) 0.1038(4) 0.0855(3) -0.1468(4) 0.0352(12) 1.000 Uani d
C(35) 0.0595(4) 0.0951(3) -0.2650(4) 0.0480(15) 1.000 Uani d
C(36) 0.1319(5) 0.1223(4) -0.3222(4) 0.0515(16) 1.000 Uani d
C(37) 0.2488(4) 0.1385(3) -0.2613(4) 0.0509(16) 1.000 Uani d
C(38) 0.2933(4) 0.1277(3) -0.1433(4) 0.0404(13) 1.000 Uani d
H(1) -0.4721 0.1244 0.1016 0.039 1.000 Uiso c
H(2) 0.3802 0.0008 0.0030 0.040 1.000 Uiso c
H(3) -0.1190 0.6357 0.0465 0.083 1.000 Uiso c
H(4) -0.1912 0.6429 0.1382 0.083 1.000 Uiso c
H(5) -0.0262 0.5953 0.2375 0.068 1.000 Uiso c
H(6) -0.0163 0.5179 0.1052 0.068 1.000 Uiso c
H(7) -0.1996 0.3298 0.2217 0.031 1.000 Uiso c
H(8) -0.1583 0.1648 0.1253 0.039 1.000 Uiso c
H(9) -0.2498 0.1506 -0.0060 0.039 1.000 Uiso c
H(10) -0.0435 0.2843 0.1079 0.048 1.000 Uiso c
H(11) -0.0769 0.1882 -0.0245 0.048 1.000 Uiso c
H(12) -0.2085 0.2727 -0.1215 0.045 1.000 Uiso c
H(13) -0.0930 0.3463 -0.0542 0.045 1.000 Uiso c
H(14) -0.2975 0.4850 0.2352 0.061 1.000 Uiso c
H(15) -0.3897 0.4871 0.1126 0.061 1.000 Uiso c
H(16) -0.4154 0.4163 0.1805 0.061 1.000 Uiso c
H(17) -0.3731 0.2290 -0.1076 0.072 1.000 Uiso c
H(18) -0.4626 0.2564 -0.0335 0.072 1.000 Uiso c
H(19) -0.5016 0.3918 -0.1092 0.105 1.000 Uiso c
H(20) -0.4492 0.2374 -0.3125 0.120 1.000 Uiso c
H(21) -0.5232 0.3342 -0.3211 0.120 1.000 Uiso c
H(22) -0.4011 0.2834 0.1992 0.036 1.000 Uiso c
H(23) -0.2246 0.0985 0.2711 0.052 1.000 Uiso c
H(24) -0.1340 0.1064 0.4811 0.071 1.000 Uiso c
H(25) -0.1479 0.2459 0.6621 0.072 1.000 Uiso c
H(26) -0.2507 0.3798 0.6344 0.073 1.000 Uiso c
H(27) -0.3386 0.3742 0.4253 0.057 1.000 Uiso c
H(28) 0.0136 0.3076 0.4571 0.072 1.000 Uiso c
H(29) 0.0733 0.4125 0.5722 0.072 1.000 Uiso c
H(30) 0.1371 0.4701 0.4434 0.057 1.000 Uiso c
H(31) 0.0148 0.4158 0.3530 0.057 1.000 Uiso c
H(32) 0.1972 0.2261 0.1250 0.029 1.000 Uiso c
H(33) 0.4337 0.2521 0.2334 0.042 1.000 Uiso c
H(34) 0.3698 0.2835 0.1189 0.042 1.000 Uiso c
H(35) 0.4277 0.4294 0.3199 0.048 1.000 Uiso c
H(36) 0.2959 0.4135 0.2539 0.048 1.000 Uiso c
H(37) 0.3304 0.4436 0.4701 0.043 1.000 Uiso c
H(38) 0.4065 0.3538 0.4583 0.043 1.000 Uiso c
H(39) 0.1173 0.1129 0.3155 0.048 1.000 Uiso c
H(40) 0.0698 0.1438 0.1967 0.048 1.000 Uiso c
H(41) 0.1358 0.0473 0.1831 0.048 1.000 Uiso c
H(42) 0.4132 0.1665 0.3481 0.051 1.000 Uiso c
H(43) 0.3492 0.1724 0.4471 0.051 1.000 Uiso c
H(44) 0.3440 -0.0105 0.2333 0.081 1.000 Uiso c
H(45) 0.3250 0.0114 0.4719 0.115 1.000 Uiso c
H(46) 0.3272 -0.0979 0.3509 0.115 1.000 Uiso c
H(47) 0.2158 0.0409 0.0468 0.033 1.000 Uiso c
H(48) 0.0532 0.0669 -0.1081 0.042 1.000 Uiso c
H(49) -0.0210 0.0830 -0.3071 0.057 1.000 Uiso c
H(50) 0.1013 0.1298 -0.4030 0.062 1.000 Uiso c
H(51) 0.2989 0.1571 -0.3004 0.061 1.000 Uiso c
H(52) 0.3741 0.1376 -0.1028 0.048 1.000 Uiso c

loop_
_atom_type_symbol
_atom_type_oxidation_number
_atom_type_number_in_cell
_atom_type_scat_dispersion_real
_atom_type_scat_dispersion_imag
_atom_type_scat_source
C 0 76 0.003 0.002
;International Tables for Crystallography
(1992, Vol. C, Tables 4.2.6.8 and 6.1.1.1)
;
H 0 104 0.000 0.000
;International Tables for Crystallography
(1992, Vol. C, Table 6.1.1.2)
;
O 0 8 0.011 0.006
;International Tables for Crystallography
(1992, Vol. C, Tables 4.2.6.8 and 6.1.1.1)
;
S 0 4 0.125 0.123
;International Tables for Crystallography
(1992, Vol. C, Tables 4.2.6.8 and 6.1.1.1)
;

loop_
_geom_angle_atom_site_label_1
_geom_angle_atom_site_label_2
_geom_angle_atom_site_label_3
_geom_angle
_geom_angle_publ_flag
C(1) S(1) C(3) 92.2(2) yes
C(20) S(2) C(22) 92.31(19) yes
C(2) O(1) C(3) 111.5(3) yes
C(13) O(2) H(1) 109.2 no
C(21) O(3) C(22) 111.5(3) yes
C(32) O(4) H(2) 109.5 no
S(1) C(1) C(2) 104.4(3) yes
S(1) C(1) H(3) 110.8 no
S(1) C(1) H(4) 110.7 no
C(2) C(1) H(3) 110.7 no
C(2) C(1) H(4) 110.7 no
H(3) C(1) H(4) 109.5 no
O(1) C(2) C(1) 106.9(4) yes
O(1) C(2) H(5) 110.2 no
O(1) C(2) H(6) 110.1 no
C(1) C(2) H(5) 110.1 no
C(1) C(2) H(6) 110.1 no
H(5) C(2) H(6) 109.5 no
S(1) C(3) O(1) 105.0(2) yes
S(1) C(3) C(4) 114.1(3) yes
S(1) C(3) C(8) 109.2(3) yes
O(1) C(3) C(4) 106.0(3) yes
O(1) C(3) C(8) 110.0(3) yes
C(4) C(3) C(8) 112.2(3) yes
C(3) C(4) C(5) 107.3(3) yes
C(3) C(4) C(9) 109.4(3) yes
C(3) C(4) C(10) 111.0(3) yes
C(5) C(4) C(9) 109.2(3) yes
C(5) C(4) C(10) 108.8(3) yes
C(9) C(4) C(10) 111.0(4) yes
C(4) C(5) C(6) 113.1(3) yes
C(4) C(5) C(13) 113.9(3) yes
C(4) C(5) H(7) 105.7 no
C(6) C(5) C(13) 111.8(3) yes
C(6) C(5) H(7) 105.8 no
C(13) C(5) H(7) 105.7 no
C(5) C(6) C(7) 112.3(3) yes
C(5) C(6) H(8) 108.7 no
C(5) C(6) H(9) 108.8 no
C(7) C(6) H(8) 108.8 no
C(7) C(6) H(9) 108.8 no
H(8) C(6) H(9) 109.5 no
C(6) C(7) C(8) 111.9(3) yes
C(6) C(7) H(10) 108.9 no
C(6) C(7) H(11) 108.8 no
C(8) C(7) H(10) 108.9 no
C(8) C(7) H(11) 108.9 no
H(10) C(7) H(11) 109.5 no
C(3) C(8) C(7) 111.8(3) yes
C(3) C(8) H(12) 108.9 no
C(3) C(8) H(13) 108.8 no
C(7) C(8) H(12) 108.9 no
C(7) C(8) H(13) 108.9 no
H(12) C(8) H(13) 109.5 no
C(4) C(9) H(14) 109.4 no
C(4) C(9) H(15) 109.5 no
C(4) C(9) H(16) 109.5 no
H(14) C(9) H(15) 109.4 no
H(14) C(9) H(16) 109.5 no
H(15) C(9) H(16) 109.5 no
C(4) C(10) C(11) 119.2(4) yes
C(4) C(10) H(17) 106.9 no
C(4) C(10) H(18) 107.0 no
C(11) C(10) H(17) 107.0 no
C(11) C(10) H(18) 107.0 no
H(17) C(10) H(18) 109.5 no
C(10) C(11) C(12) 126.1(6) yes
C(10) C(11) H(19) 117.0 no
C(12) C(11) H(19) 116.9 no
C(11) C(12) H(20) 120.1 no
C(11) C(12) H(21) 120.0 no
H(20) C(12) H(21) 119.9 no
O(2) C(13) C(5) 110.0(3) yes
O(2) C(13) C(14) 112.3(3) yes
O(2) C(13) H(22) 107.2 no
C(5) C(13) C(14) 112.7(3) yes
C(5) C(13) H(22) 107.1 no
C(14) C(13) H(22) 107.1 no
C(13) C(14) C(15) 122.6(3) yes
C(13) C(14) C(19) 119.5(4) yes
C(15) C(14) C(19) 117.9(4) yes
C(14) C(15) C(16) 120.6(4) yes
C(14) C(15) H(23) 119.7 no
C(16) C(15) H(23) 119.7 no
C(15) C(16) C(17) 120.5(5) yes
C(15) C(16) H(24) 119.8 no
C(17) C(16) H(24) 119.8 no
C(16) C(17) C(18) 119.9(4) yes
C(16) C(17) H(25) 120.1 no
C(18) C(17) H(25) 120.0 no
C(17) C(18) C(19) 119.8(4) yes
C(17) C(18) H(26) 120.1 no
C(19) C(18) H(26) 120.1 no
C(14) C(19) C(18) 121.3(4) yes
C(14) C(19) H(27) 119.3 no
C(18) C(19) H(27) 119.3 no
S(2) C(20) C(21) 104.3(3) yes
S(2) C(20) H(28) 110.8 no
S(2) C(20) H(29) 110.8 no
C(21) C(20) H(28) 110.7 no
C(21) C(20) H(29) 110.7 no
H(28) C(20) H(29) 109.5 no
O(3) C(21) C(20) 107.2(3) yes
O(3) C(21) H(30) 110.0 no
O(3) C(21) H(31) 110.0 no
C(20) C(21) H(30) 110.0 no
C(20) C(21) H(31) 110.1 no
H(30) C(21) H(31) 109.5 no
S(2) C(22) O(3) 105.1(2) yes
S(2) C(22) C(23) 112.8(2) yes
S(2) C(22) C(27) 109.0(3) yes
O(3) C(22) C(23) 107.5(3) yes
O(3) C(22) C(27) 109.6(3) yes
C(23) C(22) C(27) 112.5(3) yes
C(22) C(23) C(24) 106.2(3) yes
C(22) C(23) C(28) 108.9(3) yes
C(22) C(23) C(29) 108.7(3) yes
C(24) C(23) C(28) 109.3(3) yes
C(24) C(23) C(29) 113.7(3) yes
C(28) C(23) C(29) 109.9(3) yes
C(23) C(24) C(25) 112.6(3) yes
C(23) C(24) C(32) 116.1(3) yes
C(23) C(24) H(32) 105.6 no
C(25) C(24) C(32) 110.4(3) yes
C(25) C(24) H(32) 105.7 no
C(32) C(24) H(32) 105.6 no
C(24) C(25) C(26) 112.2(3) yes
C(24) C(25) H(33) 108.8 no
C(24) C(25) H(34) 108.8 no
C(26) C(25) H(33) 108.8 no
C(26) C(25) H(34) 108.8 no
H(33) C(25) H(34) 109.5 no
C(25) C(26) C(27) 110.6(3) yes
C(25) C(26) H(35) 109.2 no
C(25) C(26) H(36) 109.2 no
C(27) C(26) H(35) 109.2 no
C(27) C(26) H(36) 109.2 no
H(35) C(26) H(36) 109.4 no
C(22) C(27) C(26) 111.0(3) yes
C(22) C(27) H(37) 109.0 no
C(22) C(27) H(38) 109.1 no
C(26) C(27) H(37) 109.1 no
C(26) C(27) H(38) 109.1 no
H(37) C(27) H(38) 109.5 no
C(23) C(28) H(39) 109.5 no
C(23) C(28) H(40) 109.5 no
C(23) C(28) H(41) 109.5 no
H(39) C(28) H(40) 109.4 no
H(39) C(28) H(41) 109.4 no
H(40) C(28) H(41) 109.4 no
C(23) C(29) C(30) 118.3(4) yes
C(23) C(29) H(42) 107.2 no
C(23) C(29) H(43) 107.3 no
C(30) C(29) H(42) 107.2 no
C(30) C(29) H(43) 107.2 no
H(42) C(29) H(43) 109.5 no
C(29) C(30) C(31) 127.1(5) yes
C(29) C(30) H(44) 116.4 no
C(31) C(30) H(44) 116.4 no
C(30) C(31) H(45) 120.1 no
C(30) C(31) H(46) 120.0 no
H(45) C(31) H(46) 119.9 no
O(4) C(32) C(24) 110.0(3) yes
O(4) C(32) C(33) 112.4(3) yes
O(4) C(32) H(47) 107.7 no
C(24) C(32) C(33) 111.3(3) yes
C(24) C(32) H(47) 107.6 no
C(33) C(32) H(47) 107.6 no
C(32) C(33) C(34) 118.9(3) yes
C(32) C(33) C(38) 122.6(4) yes
C(34) C(33) C(38) 118.5(4) yes
C(33) C(34) C(35) 120.9(4) yes
C(33) C(34) H(48) 119.6 no
C(35) C(34) H(48) 119.6 no
C(34) C(35) C(36) 120.3(4) yes
C(34) C(35) H(49) 119.9 no
C(36) C(35) H(49) 119.9 no
C(35) C(36) C(37) 119.5(4) yes
C(35) C(36) H(50) 120.3 no
C(37) C(36) H(50) 120.2 no
C(36) C(37) C(38) 120.2(4) yes
C(36) C(37) H(51) 119.9 no
C(38) C(37) H(51) 119.9 no
C(33) C(38) C(37) 120.6(4) yes
C(33) C(38) H(52) 119.7 no
C(37) C(38) H(52) 119.7 no

loop_
_geom_bond_atom_site_label_1
_geom_bond_atom_site_label_2
_geom_bond_distance
_geom_bond_publ_flag
S(1) C(1) 1.804(5) yes
S(1) C(3) 1.870(4) yes
S(2) C(20) 1.801(5) yes
S(2) C(22) 1.868(4) yes
O(1) C(2) 1.421(5) yes
O(1) C(3) 1.433(4) yes
O(2) C(13) 1.442(4) yes
O(2) H(1) 0.95 no
O(3) C(21) 1.419(4) yes
O(3) C(22) 1.423(4) yes
O(4) C(32) 1.436(4) yes
O(4) H(2) 0.95 no
C(1) C(2) 1.505(7) yes
C(1) H(3) 0.95 no
C(1) H(4) 0.95 no
C(2) H(5) 0.95 no
C(2) H(6) 0.95 no
C(3) C(4) 1.559(5) yes
C(3) C(8) 1.519(5) yes
C(4) C(5) 1.556(5) yes
C(4) C(9) 1.537(5) yes
C(4) C(10) 1.570(6) yes
C(5) C(6) 1.533(5) yes
C(5) C(13) 1.555(5) yes
C(5) H(7) 0.95 no
C(6) C(7) 1.524(5) yes
C(6) H(8) 0.95 no
C(6) H(9) 0.95 no
C(7) C(8) 1.519(5) yes
C(7) H(10) 0.95 no
C(7) H(11) 0.95 no
C(8) H(12) 0.95 no
C(8) H(13) 0.95 no
C(9) H(14) 0.95 no
C(9) H(15) 0.95 no
C(9) H(16) 0.95 no
C(10) C(11) 1.433(7) yes
C(10) H(17) 0.95 no
C(10) H(18) 0.95 no
C(11) C(12) 1.313(8) yes
C(11) H(19) 0.95 no
C(12) H(20) 0.95 no
C(12) H(21) 0.95 no
C(13) C(14) 1.513(5) yes
C(13) H(22) 0.95 no
C(14) C(15) 1.385(5) yes
C(14) C(19) 1.385(5) yes
C(15) C(16) 1.387(6) yes
C(15) H(23) 0.95 no
C(16) C(17) 1.369(6) yes
C(16) H(24) 0.95 no
C(17) C(18) 1.369(6) yes
C(17) H(25) 0.95 no
C(18) C(19) 1.384(6) yes
C(18) H(26) 0.95 no
C(19) H(27) 0.95 no
C(20) C(21) 1.506(6) yes
C(20) H(28) 0.95 no
C(20) H(29) 0.95 no
C(21) H(30) 0.95 no
C(21) H(31) 0.95 no
C(22) C(23) 1.558(5) yes
C(22) C(27) 1.531(5) yes
C(23) C(24) 1.560(5) yes
C(23) C(28) 1.541(5) yes
C(23) C(29) 1.555(5) yes
C(24) C(25) 1.531(5) yes
C(24) C(32) 1.550(5) yes
C(24) H(32) 0.95 no
C(25) C(26) 1.528(5) yes
C(25) H(33) 0.95 no
C(25) H(34) 0.95 no
C(26) C(27) 1.514(5) yes
C(26) H(35) 0.95 no
C(26) H(36) 0.95 no
C(27) H(37) 0.95 no
C(27) H(38) 0.95 no
C(28) H(39) 0.95 no
C(28) H(40) 0.95 no
C(28) H(41) 0.95 no
C(29) C(30) 1.472(6) yes
C(29) H(42) 0.95 no
C(29) H(43) 0.95 no
C(30) C(31) 1.289(6) yes
C(30) H(44) 0.95 no
C(31) H(45) 0.95 no
C(31) H(46) 0.95 no
C(32) C(33) 1.515(5) yes
C(32) H(47) 0.95 no
C(33) C(34) 1.387(5) yes
C(33) C(38) 1.387(5) yes
C(34) C(35) 1.380(5) yes
C(34) H(48) 0.95 no
C(35) C(36) 1.379(6) yes
C(35) H(49) 0.95 no
C(36) C(37) 1.379(6) yes
C(36) H(50) 0.95 no
C(37) C(38) 1.386(6) yes
C(37) H(51) 0.95 no
C(38) H(52) 0.95 no

loop_
_geom_contact_atom_site_label_1
_geom_contact_atom_site_label_2
_geom_contact_distance
_geom_contact_site_symmetry_2
_geom_contact_publ_flag
O(1) C(21) 3.586(5) . no
O(2) O(4) 2.802(3) 2 no
O(2) O(4) 2.815(3) 1_455 no
O(3) C(7) 3.482(5) . no

loop_
_geom_torsion_atom_site_label_1
_geom_torsion_atom_site_label_2
_geom_torsion_atom_site_label_3
_geom_torsion_atom_site_label_4
_geom_torsion
_geom_torsion_publ_flag
S(1) C(1) C(2) O(1) -41.2(4) no
S(1) C(3) O(1) C(2) -31.3(4) no
S(1) C(3) C(4) C(5) -178.1(2) no
S(1) C(3) C(4) C(9) -59.7(4) no
S(1) C(3) C(4) C(10) 63.1(4) no
S(1) C(3) C(8) C(7) 174.6(3) no
S(2) C(20) C(21) O(3) 40.5(4) no
S(2) C(22) O(3) C(21) 31.6(4) no
S(2) C(22) C(23) C(24) 178.4(2) no
S(2) C(22) C(23) C(28) 60.8(3) no
S(2) C(22) C(23) C(29) -58.9(4) no
S(2) C(22) C(27) C(26) -174.5(3) no
O(1) C(3) S(1) C(1) 4.9(3) no
O(1) C(3) C(4) C(5) -63.1(4) no
O(1) C(3) C(4) C(9) 55.3(4) no
O(1) C(3) C(4) C(10) 178.1(3) no
O(1) C(3) C(8) C(7) 59.8(4) no
O(2) C(13) C(5) C(4) 92.5(4) no
O(2) C(13) C(5) C(6) -37.3(4) no
O(2) C(13) C(14) C(15) 40.5(5) no
O(2) C(13) C(14) C(19) -139.6(4) no
O(3) C(22) S(2) C(20) -5.5(3) no
O(3) C(22) C(23) C(24) 63.0(3) no
O(3) C(22) C(23) C(28) -54.7(4) no
O(3) C(22) C(23) C(29) -174.3(3) no
O(3) C(22) C(27) C(26) -59.9(4) no
O(4) C(32) C(24) C(23) -84.6(4) no
O(4) C(32) C(24) C(25) 45.0(4) no
O(4) C(32) C(33) C(34) 152.5(3) no
O(4) C(32) C(33) C(38) -28.2(5) no
C(1) S(1) C(3) C(4) 120.5(3) no
C(1) S(1) C(3) C(8) -113.1(3) no
C(1) C(2) O(1) C(3) 48.8(5) no
C(2) O(1) C(3) C(4) -152.4(3) no
C(2) O(1) C(3) C(8) 86.1(4) no
C(2) C(1) S(1) C(3) 20.0(4) no
C(3) C(4) C(5) C(6) -54.9(4) no
C(3) C(4) C(5) C(13) 176.0(3) no
C(3) C(4) C(10) C(11) -61.3(6) no
C(3) C(8) C(7) C(6) 53.7(4) no
C(4) C(3) C(8) C(7) -57.9(4) no
C(4) C(5) C(6) C(7) 53.7(4) no
C(4) C(5) C(13) C(14) -141.3(3) no
C(4) C(10) C(11) C(12) 126.5(7) no
C(5) C(4) C(3) C(8) 57.0(4) no
C(5) C(4) C(10) C(11) -179.1(5) no
C(5) C(6) C(7) C(8) -51.4(4) no
C(5) C(13) C(14) C(15) -84.5(5) no
C(5) C(13) C(14) C(19) 95.4(4) no
C(6) C(5) C(4) C(9) -173.5(3) no
C(6) C(5) C(4) C(10) 65.3(4) no
C(6) C(5) C(13) C(14) 88.9(4) no
C(7) C(6) C(5) C(13) -176.2(3) no
C(8) C(3) C(4) C(9) 175.4(3) no
C(8) C(3) C(4) C(10) -61.8(4) no
C(9) C(4) C(5) C(13) 57.5(4) no
C(9) C(4) C(10) C(11) 60.6(6) no
C(10) C(4) C(5) C(13) -63.8(4) no
C(13) C(14) C(15) C(16) 177.5(4) no
C(13) C(14) C(19) C(18) -178.0(4) no
C(14) C(15) C(16) C(17) 1.5(7) no
C(14) C(19) C(18) C(17) -0.3(8) no
C(15) C(14) C(19) C(18) 1.8(7) no
C(15) C(16) C(17) C(18) 0.0(8) no
C(16) C(15) C(14) C(19) -2.4(6) no
C(16) C(17) C(18) C(19) -0.6(8) no
C(20) S(2) C(22) C(23) -122.3(3) no
C(20) S(2) C(22) C(27) 111.9(3) no
C(20) C(21) O(3) C(22) -48.7(4) no
C(21) O(3) C(22) C(23) 152.0(3) no
C(21) O(3) C(22) C(27) -85.4(4) no
C(21) C(20) S(2) C(22) -19.2(3) no
C(22) C(23) C(24) C(25) 55.8(4) no
C(22) C(23) C(24) C(32) -175.7(3) no
C(22) C(23) C(29) C(30) 152.6(4) no
C(22) C(27) C(26) C(25) -55.4(4) no
C(23) C(22) C(27) C(26) 59.6(4) no
C(23) C(24) C(25) C(26) -56.1(4) no
C(23) C(24) C(32) C(33) 150.1(3) no
C(23) C(29) C(30) C(31) -114.1(7) no
C(24) C(23) C(22) C(27) -57.7(4) no
C(24) C(23) C(29) C(30) -89.4(5) no
C(24) C(25) C(26) C(27) 54.1(5) no
C(24) C(32) C(33) C(34) -83.5(4) no
C(24) C(32) C(33) C(38) 95.8(4) no
C(25) C(24) C(23) C(28) 173.1(3) no
C(25) C(24) C(23) C(29) -63.7(4) no
C(25) C(24) C(32) C(33) -80.3(4) no
C(26) C(25) C(24) C(32) 172.4(3) no
C(27) C(22) C(23) C(28) -175.4(3) no
C(27) C(22) C(23) C(29) 65.0(4) no
C(28) C(23) C(24) C(32) -58.3(4) no
C(28) C(23) C(29) C(30) 33.5(5) no
C(29) C(23) C(24) C(32) 64.9(4) no
C(32) C(33) C(34) C(35) 178.3(4) no
C(32) C(33) C(38) C(37) -177.5(4) no
C(33) C(34) C(35) C(36) -0.2(7) no
C(33) C(38) C(37) C(36) -1.2(7) no
C(34) C(33) C(38) C(37) 1.8(6) no
C(34) C(35) C(36) C(37) 0.8(7) no
C(35) C(34) C(33) C(38) -1.1(6) no
C(35) C(36) C(37) C(38) -0.1(7) no
